data_1507295
loop_
_publ_author_name
'Hong, Bor-Cherng'
'Gupta, Arun Kumar'
'Wu, Ming-Fun'
'Liao, Ju-Hsiou'
'Lee, Gene-Hsiang'

_publ_section_title
;
 Hetero [6+3] cycloaddition of fulvenes with N-alkylidene glycine esters:
 a facile synthesis of the delavayine and incarvillateine framework.
;
_journal_issue 10
_journal_name_full 'Organic letters'
_journal_page_first 1689
_journal_page_last 1692
_journal_paper_doi 10.1021/ol034329b
_journal_volume 5
_journal_year 2003
_chemical_formula_sum 'C23 H23 N O2'
_chemical_formula_weight 345.42
_chemical_name_systematic
; 
 ? 
;
_space_group_IT_number 14
_symmetry_cell_setting monoclinic
_symmetry_space_group_name_Hall '-P 2ybc'
_symmetry_space_group_name_H-M 'P 1 21/c 1'
_atom_sites_solution_hydrogens geom
_atom_sites_solution_primary direct
_atom_sites_solution_secondary difmap
_audit_creation_method SHELXL-97
_cell_angle_alpha 90.00
_cell_angle_beta 101.3730(10)
_cell_angle_gamma 90.00
_cell_formula_units_Z 4
_cell_length_a 11.0990(9)
_cell_length_b 8.6516(7)
_cell_length_c 20.1131(16)
_cell_measurement_temperature 295(2)
_cell_volume 1893.4(3)
_computing_structure_refinement 'SHELXL-97 (Sheldrick, 1997)'
_computing_structure_solution 'SHELXS-97 (Sheldrick, 1990)'
_diffrn_ambient_temperature 295(2)
_diffrn_measured_fraction_theta_full 0.995
_diffrn_measured_fraction_theta_max 0.995
_diffrn_radiation_monochromator graphite
_diffrn_radiation_source 'fine-focus sealed tube'
_diffrn_radiation_type MoK\a
_diffrn_radiation_wavelength 0.71073
_diffrn_reflns_av_R_equivalents 0.0163
_diffrn_reflns_av_sigmaI/netI 0.0202
_diffrn_reflns_limit_h_max 12
_diffrn_reflns_limit_h_min -12
_diffrn_reflns_limit_k_max 9
_diffrn_reflns_limit_k_min -9
_diffrn_reflns_limit_l_max 22
_diffrn_reflns_limit_l_min -12
_diffrn_reflns_number 8110
_diffrn_reflns_theta_full 23.30
_diffrn_reflns_theta_max 23.30
_diffrn_reflns_theta_min 1.87
_exptl_absorpt_coefficient_mu 0.077
_exptl_crystal_density_diffrn 1.212
_exptl_crystal_density_method 'not measured'
_exptl_crystal_F_000 736
_refine_diff_density_max 0.507
_refine_diff_density_min -0.141
_refine_diff_density_rms 0.033
_refine_ls_extinction_coef 0.0022(15)
_refine_ls_extinction_expression Fc^*^=kFc[1+0.001xFc^2^\l^3^/sin(2\q)]^-1/4^
_refine_ls_extinction_method SHELXL
_refine_ls_goodness_of_fit_ref 1.077
_refine_ls_hydrogen_treatment mixed
_refine_ls_matrix_type full
_refine_ls_number_parameters 237
_refine_ls_number_reflns 2732
_refine_ls_number_restraints 0
_refine_ls_restrained_S_all 1.077
_refine_ls_R_factor_all 0.0538
_refine_ls_R_factor_gt 0.0473
_refine_ls_shift/su_max 0.001
_refine_ls_shift/su_mean 0.000
_refine_ls_structure_factor_coef Fsqd
_refine_ls_weighting_details 'calc w=1/[\s^2^(Fo^2^)+(0.0713P)^2^+0.4742P] where P=(Fo^2^+2Fc^2^)/3'
_refine_ls_weighting_scheme calc
_refine_ls_wR_factor_gt 0.1338
_refine_ls_wR_factor_ref 0.1394
_reflns_number_gt 2339
_reflns_number_total 2732
_reflns_threshold_expression >2sigma(I)
_cod_data_source_file ol034329bsi20030225_015809.cif
_cod_data_source_block venkat1m
_cod_depositor_comments
;
The following automatic conversions were performed:

'_symmetry_cell_setting' value 'Monoclinic' changed to 'monoclinic'
according to /home/saulius/struct/CIF-dictionaries/cif_core.dic
dictionary named 'cif_core.dic' version 2.4.1 from 2010-06-29.

Automatic conversion script
Id: cif_fix_values 1715 2011-07-08 13:25:40Z adriana 
;
_cod_original_sg_symbol_H-M P2(1)/c
_cod_database_code 1507295

loop_
_symmetry_equiv_pos_as_xyz
'x, y, z'
'-x, y+1/2, -z+1/2'
'-x, -y, -z'
'x, -y-1/2, z-1/2'

loop_
_atom_site_label
_atom_site_type_symbol
_atom_site_fract_x
_atom_site_fract_y
_atom_site_fract_z
_atom_site_U_iso_or_equiv
_atom_site_adp_type
_atom_site_occupancy
_atom_site_symmetry_multiplicity
_atom_site_calc_flag
_atom_site_refinement_flags
N1 N 0.00800(14) -0.82754(19) -0.89866(7) 0.0550(4) Uani 1 1 d .
O1 O -0.27798(13) -0.91496(17) -1.01113(6) 0.0656(4) Uani 1 1 d .
O2 O -0.09321(14) -0.8581(2) -1.03229(7) 0.0824(5) Uani 1 1 d .
C1 C 0.23372(19) -0.6725(3) -0.85103(11) 0.0635(6) Uani 1 1 d .
H1 H 0.1788 -0.6286 -0.8870 0.076 Uiso 1 1 calc R
C2 C 0.3544(2) -0.6231(3) -0.83701(13) 0.0771(7) Uani 1 1 d .
H2 H 0.3805 -0.5479 -0.8641 0.093 Uiso 1 1 calc R
C3 C 0.4358(2) -0.6844(3) -0.78345(15) 0.0868(8) Uani 1 1 d .
H3 H 0.5168 -0.6499 -0.7736 0.104 Uiso 1 1 calc R
C4 C 0.3973(2) -0.7963(3) -0.74475(14) 0.0905(8) Uani 1 1 d .
H4 H 0.4523 -0.8382 -0.7083 0.109 Uiso 1 1 calc R
C5 C 0.2778(2) -0.8480(3) -0.75910(12) 0.0778(7) Uani 1 1 d .
H5 H 0.2533 -0.9256 -0.7326 0.093 Uiso 1 1 calc R
C6 C 0.19333(19) -0.7861(2) -0.81250(10) 0.0564(5) Uani 1 1 d .
C7 C 0.06047(18) -0.8375(2) -0.82563(9) 0.0568(5) Uani 1 1 d .
H7 H 0.0562 -0.9447 -0.8106 0.068 Uiso 1 1 calc R
C8 C -0.01724(19) -0.7334(2) -0.78727(9) 0.0592(5) Uani 1 1 d .
H8 H -0.0047 -0.6247 -0.7977 0.071 Uiso 1 1 calc R
C9 C 0.0070(2) -0.7557(2) -0.71158(10) 0.0668(6) Uani 1 1 d .
H9 H 0.0822 -0.7420 -0.6823 0.080 Uiso 1 1 calc R
C10 C -0.0964(2) -0.7978(3) -0.69384(11) 0.0727(7) Uani 1 1 d .
H10 H -0.1059 -0.8161 -0.6496 0.087 Uiso 1 1 calc R
C11 C -0.1929(2) -0.8115(3) -0.75360(11) 0.0698(6) Uani 1 1 d .
H11 H -0.2732 -0.8422 -0.7538 0.084 Uiso 1 1 calc R
C12 C -0.14835(19) -0.7729(2) -0.80842(9) 0.0538(5) Uani 1 1 d .
C13 C -0.20527(17) -0.7801(2) -0.88207(9) 0.0520(5) Uani 1 1 d .
H13 H -0.2835 -0.8354 -0.8864 0.062 Uiso 1 1 calc R
C14 C -0.11934(18) -0.8796(2) -0.91646(9) 0.0529(5) Uani 1 1 d .
H14 H -0.1227 -0.9861 -0.9003 0.064 Uiso 1 1 calc R
C15 C -0.15941(19) -0.8810(2) -0.99283(10) 0.0566(5) Uani 1 1 d .
C16 C -0.3308(2) -0.9148(3) -1.08307(11) 0.0806(7) Uani 1 1 d .
H16A H -0.2804 -0.9762 -1.1073 0.097 Uiso 1 1 calc R
H16B H -0.3340 -0.8100 -1.1005 0.097 Uiso 1 1 calc R
C17 C -0.4559(2) -0.9801(3) -1.09330(12) 0.0903(8) Uani 1 1 d .
H17A H -0.5036 -0.9233 -1.0666 0.135 Uiso 1 1 calc R
H17B H -0.4515 -1.0865 -1.0796 0.135 Uiso 1 1 calc R
H17C H -0.4942 -0.9728 -1.1404 0.135 Uiso 1 1 calc R
C18 C -0.23325(17) -0.6197(2) -0.91264(9) 0.0507(5) Uani 1 1 d .
C19 C -0.3493(2) -0.5606(3) -0.91782(12) 0.0752(7) Uani 1 1 d .
H19 H -0.4099 -0.6213 -0.9049 0.090 Uiso 1 1 calc R
C20 C -0.3782(3) -0.4133(3) -0.94168(15) 0.0953(8) Uani 1 1 d .
H20 H -0.4576 -0.3757 -0.9445 0.114 Uiso 1 1 calc R
C21 C -0.2906(3) -0.3220(3) -0.96121(12) 0.0831(7) Uani 1 1 d .
H21 H -0.3097 -0.2221 -0.9768 0.100 Uiso 1 1 calc R
C22 C -0.1759(2) -0.3788(3) -0.95760(11) 0.0749(7) Uani 1 1 d .
H22 H -0.1162 -0.3177 -0.9713 0.090 Uiso 1 1 calc R
C23 C -0.1466(2) -0.5270(2) -0.93371(11) 0.0648(6) Uani 1 1 d .
H23 H -0.0675 -0.5646 -0.9318 0.078 Uiso 1 1 calc R

loop_
_atom_site_aniso_label
_atom_site_aniso_U_11
_atom_site_aniso_U_22
_atom_site_aniso_U_33
_atom_site_aniso_U_23
_atom_site_aniso_U_13
_atom_site_aniso_U_12
N1 0.0588(10) 0.0612(10) 0.0435(9) -0.0056(7) 0.0066(7) -0.0015(8)
O1 0.0721(10) 0.0767(10) 0.0457(8) -0.0089(7) 0.0060(7) -0.0108(7)
O2 0.0794(11) 0.1207(14) 0.0495(9) -0.0062(8) 0.0190(8) -0.0069(9)
C1 0.0635(13) 0.0665(13) 0.0592(12) 0.0000(10) 0.0091(10) 0.0056(11)
C2 0.0682(15) 0.0829(16) 0.0817(16) -0.0023(13) 0.0182(13) -0.0033(12)
C3 0.0639(15) 0.0953(19) 0.097(2) -0.0189(16) 0.0051(14) 0.0015(14)
C4 0.0809(18) 0.0917(19) 0.0846(18) -0.0018(15) -0.0182(14) 0.0133(15)
C5 0.0857(17) 0.0695(15) 0.0694(15) 0.0054(11) -0.0061(12) 0.0067(13)
C6 0.0682(13) 0.0498(11) 0.0492(11) -0.0063(9) 0.0068(9) 0.0067(9)
C7 0.0722(13) 0.0461(10) 0.0488(11) 0.0030(8) 0.0038(9) -0.0016(9)
C8 0.0780(14) 0.0585(12) 0.0424(11) 0.0003(9) 0.0153(9) -0.0027(10)
C9 0.0961(17) 0.0603(13) 0.0414(11) -0.0023(9) 0.0076(11) -0.0001(12)
C10 0.1070(18) 0.0718(15) 0.0438(12) 0.0056(10) 0.0261(12) 0.0124(13)
C11 0.0823(15) 0.0762(15) 0.0568(13) 0.0087(11) 0.0280(11) 0.0075(12)
C12 0.0745(13) 0.0445(10) 0.0449(10) 0.0010(8) 0.0177(9) -0.0019(9)
C13 0.0583(11) 0.0524(11) 0.0477(11) -0.0010(8) 0.0162(9) -0.0096(9)
C14 0.0693(13) 0.0461(10) 0.0435(10) -0.0030(8) 0.0114(9) -0.0026(9)
C15 0.0678(13) 0.0539(11) 0.0482(11) -0.0064(9) 0.0118(10) -0.0009(10)
C16 0.0836(16) 0.1057(19) 0.0477(13) -0.0093(12) 0.0014(11) 0.0005(14)
C17 0.0912(18) 0.0967(19) 0.0720(16) -0.0049(14) -0.0110(13) 0.0019(15)
C18 0.0567(11) 0.0557(11) 0.0392(10) -0.0049(8) 0.0085(8) -0.0022(9)
C19 0.0641(14) 0.0788(16) 0.0841(16) 0.0050(12) 0.0176(12) 0.0033(12)
C20 0.0818(18) 0.0876(19) 0.113(2) 0.0140(16) 0.0102(15) 0.0259(15)
C21 0.100(2) 0.0667(15) 0.0736(16) 0.0121(12) -0.0043(14) 0.0112(15)
C22 0.0905(17) 0.0659(14) 0.0651(14) 0.0139(11) 0.0074(12) -0.0082(13)
C23 0.0650(13) 0.0632(13) 0.0666(13) 0.0091(11) 0.0142(10) -0.0017(10)

loop_
_atom_type_symbol
_atom_type_description
_atom_type_scat_dispersion_real
_atom_type_scat_dispersion_imag
_atom_type_scat_source
C C 0.0033 0.0016 'International Tables Vol C Tables 4.2.6.8 and 6.1.1.4'
H H 0.0000 0.0000 'International Tables Vol C Tables 4.2.6.8 and 6.1.1.4'
N N 0.0061 0.0033 'International Tables Vol C Tables 4.2.6.8 and 6.1.1.4'
O O 0.0106 0.0060 'International Tables Vol C Tables 4.2.6.8 and 6.1.1.4'

loop_
_geom_angle_atom_site_label_1
_geom_angle_atom_site_label_2
_geom_angle_atom_site_label_3
_geom_angle
C14 N1 C7 113.60(14)
C15 O1 C16 117.39(16)
C6 C1 C2 121.0(2)
C3 C2 C1 120.3(2)
C4 C3 C2 119.4(2)
C3 C4 C5 120.6(2)
C4 C5 C6 120.9(2)
C1 C6 C5 117.7(2)
C1 C6 C7 121.66(18)
C5 C6 C7 120.6(2)
N1 C7 C6 109.71(15)
N1 C7 C8 108.21(15)
C6 C7 C8 111.12(16)
C12 C8 C9 103.39(16)
C12 C8 C7 109.63(16)
C9 C8 C7 114.98(17)
C10 C9 C8 108.5(2)
C9 C10 C11 109.80(19)
C12 C11 C10 109.3(2)
C11 C12 C8 108.94(19)
C11 C12 C13 130.9(2)
C8 C12 C13 119.79(16)
C12 C13 C18 112.00(15)
C12 C13 C14 106.84(16)
C18 C13 C14 114.91(14)
N1 C14 C15 109.16(15)
N1 C14 C13 111.79(15)
C15 C14 C13 112.02(16)
O2 C15 O1 123.79(18)
O2 C15 C14 125.08(19)
O1 C15 C14 111.11(16)
O1 C16 C17 108.85(19)
C19 C18 C23 117.45(19)
C19 C18 C13 118.95(17)
C23 C18 C13 123.57(17)
C18 C19 C20 121.5(2)
C21 C20 C19 120.2(2)
C22 C21 C20 119.3(2)
C21 C22 C23 120.6(2)
C18 C23 C22 120.9(2)

loop_
_geom_bond_atom_site_label_1
_geom_bond_atom_site_label_2
_geom_bond_distance
N1 C14 1.459(2)
N1 C7 1.472(2)
O1 C15 1.328(2)
O1 C16 1.450(2)
O2 C15 1.200(2)
C1 C6 1.380(3)
C1 C2 1.381(3)
C2 C3 1.369(4)
C3 C4 1.363(4)
C4 C5 1.375(3)
C5 C6 1.387(3)
C6 C7 1.513(3)
C7 C8 1.553(3)
C8 C12 1.473(3)
C8 C9 1.505(3)
C9 C10 1.318(3)
C10 C11 1.449(3)
C11 C12 1.337(3)
C12 C13 1.493(3)
C13 C18 1.525(3)
C13 C14 1.546(3)
C14 C15 1.513(3)
C16 C17 1.476(3)
C18 C19 1.370(3)
C18 C23 1.382(3)
C19 C20 1.377(4)
C20 C21 1.369(4)
C21 C22 1.353(3)
C22 C23 1.386(3)
